data_7222250
loop_
_publ_author_name
'Samipillai, Marivel'
'Batisai, Eustina'
'Nassimbeni, Luigi R.'
'Weber, Edwin'

_publ_section_title
;
 Separation of lutidines by enclathration
;
_journal_issue 43
_journal_name_full CrystEngComm
_journal_page_first 8332
_journal_paper_doi 10.1039/C5CE01637A
_journal_volume 17
_journal_year 2015
_chemical_formula_moiety 'C44 H26 O2, 2(C7 H9 N)'
_chemical_formula_sum 'C58 H44 N2 O2'
_chemical_formula_weight 800.95
_chemical_name_common (1,4-bis(2?-bis(2?-(9-Hyrdoxy-9-fluorenyl)ethynyl)benzene).2(3,4-Lutidine)
_chemical_name_systematic
; 
 ? 
;
_space_group_IT_number 2
_symmetry_cell_setting triclinic
_symmetry_space_group_name_Hall '-P 1'
_symmetry_space_group_name_H-M 'P -1'
_atom_sites_solution_hydrogens geom
_atom_sites_solution_primary direct
_atom_sites_solution_secondary difmap
_audit_creation_method SHELXL-97
_audit_update_record
;
2015-08-12 deposited with the CCDC.
2015-09-21 downloaded from the CCDC.
;
_cell_angle_alpha 115.12(3)
_cell_angle_beta 101.58(3)
_cell_angle_gamma 104.11(3)
_cell_formula_units_Z 1
_cell_length_a 9.780(2)
_cell_length_b 11.388(2)
_cell_length_c 11.566(2)
_cell_measurement_reflns_used 3361
_cell_measurement_temperature 173(2)
_cell_measurement_theta_max 27.51
_cell_measurement_theta_min 2.29
_cell_volume 1061.1(6)
_computing_cell_refinement 'DENZO-SMN (Otwinowski & Minor, 1997)'
_computing_data_collection 'COLLECT (2000)'
_computing_data_reduction 'DENZO-SMN (Otwinowski & Minor, 1997)'
_computing_molecular_graphics XSEED
_computing_publication_material 'SHELXL-97 (Sheldrick, 1997)'
_computing_structure_refinement 'SHELXL-97 (Sheldrick, 1997)'
_computing_structure_solution 'SHELXS-86 (Sheldrick, 1985)'
_diffrn_ambient_temperature 173(2)
_diffrn_measured_fraction_theta_full 0.994
_diffrn_measured_fraction_theta_max 0.994
_diffrn_measurement_device_type 'Nonius Kappa CCD'
_diffrn_measurement_method '\w and \f scan'
_diffrn_radiation_monochromator graphite
_diffrn_radiation_source 'fine-focus sealed tube'
_diffrn_radiation_type MoK\a
_diffrn_radiation_wavelength 0.71073
_diffrn_reflns_av_R_equivalents 0.0352
_diffrn_reflns_av_sigmaI/netI 0.0484
_diffrn_reflns_limit_h_max 12
_diffrn_reflns_limit_h_min -12
_diffrn_reflns_limit_k_max 14
_diffrn_reflns_limit_k_min -14
_diffrn_reflns_limit_l_max 14
_diffrn_reflns_limit_l_min -15
_diffrn_reflns_number 9641
_diffrn_reflns_theta_full 27.51
_diffrn_reflns_theta_max 27.51
_diffrn_reflns_theta_min 2.29
_exptl_absorpt_coefficient_mu 0.075
_exptl_absorpt_correction_type none
_exptl_crystal_colour yellow
_exptl_crystal_density_diffrn 1.253
_exptl_crystal_density_method 'not measured'
_exptl_crystal_description needle
_exptl_crystal_F_000 422
_exptl_crystal_size_max 0.29
_exptl_crystal_size_mid 0.28
_exptl_crystal_size_min 0.06
_refine_diff_density_max 0.445
_refine_diff_density_min -0.292
_refine_diff_density_rms 0.055
_refine_ls_extinction_method none
_refine_ls_goodness_of_fit_ref 1.040
_refine_ls_hydrogen_treatment noref
_refine_ls_matrix_type full
_refine_ls_number_parameters 282
_refine_ls_number_reflns 4837
_refine_ls_number_restraints 2
_refine_ls_restrained_S_all 1.042
_refine_ls_R_factor_all 0.0842
_refine_ls_R_factor_gt 0.0503
_refine_ls_shift/su_max 0.000
_refine_ls_shift/su_mean 0.000
_refine_ls_structure_factor_coef Fsqd
_refine_ls_weighting_details 'calc w=1/[\s^2^(Fo^2^)+(0.0705P)^2^+0.3372P] where P=(Fo^2^+2Fc^2^)/3'
_refine_ls_weighting_scheme calc
_refine_ls_wR_factor_gt 0.1284
_refine_ls_wR_factor_ref 0.1481
_reflns_number_gt 3361
_reflns_number_total 4837
_reflns_threshold_expression >2sigma(I)
_cod_data_source_file c5ce01637a2.cif
_cod_data_source_block H1.2(3,4LUT)
_cod_depositor_comments
;
The following automatic conversions were performed:

'_symmetry_cell_setting' value 'Triclinic' changed to 'triclinic'
according to
/usr/data/users/saulius/crontab/automatic-downloads/rss-feeds/RSC/lib/dictionaries/cif_core.dic
dictionary named 'cif_core.dic' version 2.4.2 from 2011-04-26.

Automatic conversion script
Id: cif_fix_values 3271 2015-04-21 07:52:19Z andrius 

 Adding full bibliography for 7222248--7222255.cif.
;
_cod_original_cell_volume 1061.1(4)
_cod_original_sg_symbol_H-M P-1
_cod_database_code 7222250

loop_
_symmetry_equiv_pos_as_xyz
'x, y, z'
'-x, -y, -z'

loop_
_atom_site_label
_atom_site_type_symbol
_atom_site_fract_x
_atom_site_fract_y
_atom_site_fract_z
_atom_site_U_iso_or_equiv
_atom_site_adp_type
_atom_site_occupancy
_atom_site_symmetry_multiplicity
_atom_site_calc_flag
_atom_site_refinement_flags
O14 O 0.58493(11) 0.59747(11) 0.41778(10) 0.0326(3) Uani 1 1 d D
N24 N 0.81096(17) 0.70706(16) 0.66681(13) 0.0455(4) Uani 1 1 d D
C1 C 0.76160(19) 1.07951(18) 0.57604(18) 0.0341(4) Uani 1 1 d .
H1 H 0.7733 1.1641 0.6522 0.041 Uiso 1 1 calc R
C2 C 0.8445(2) 1.08039(19) 0.49218(19) 0.0391(4) Uani 1 1 d .
H2 H 0.9143 1.1666 0.5119 0.047 Uiso 1 1 calc R
C3 C 0.8273(2) 0.95794(19) 0.38018(19) 0.0386(4) Uani 1 1 d .
H3 H 0.8851 0.9611 0.3239 0.046 Uiso 1 1 calc R
C4 C 0.72634(19) 0.83050(18) 0.34945(17) 0.0343(4) Uani 1 1 d .
H4 H 0.7141 0.7463 0.2725 0.041 Uiso 1 1 calc R
C5 C 0.64400(17) 0.82909(17) 0.43343(16) 0.0282(4) Uani 1 1 d .
C6 C 0.66093(17) 0.95238(17) 0.54667(16) 0.0287(4) Uani 1 1 d .
C7 C 0.56283(17) 0.91786(17) 0.61786(16) 0.0285(4) Uani 1 1 d .
C8 C 0.53867(19) 1.00200(19) 0.73433(17) 0.0365(4) Uani 1 1 d .
H8 H 0.5874 1.1007 0.7805 0.044 Uiso 1 1 calc R
C9 C 0.4418(2) 0.9389(2) 0.78187(19) 0.0430(5) Uani 1 1 d .
H9 H 0.4254 0.9952 0.8621 0.052 Uiso 1 1 calc R
C10 C 0.3685(2) 0.7947(2) 0.7139(2) 0.0427(5) Uani 1 1 d .
H10 H 0.3037 0.7536 0.7488 0.051 Uiso 1 1 calc R
C11 C 0.38902(19) 0.70999(19) 0.59519(19) 0.0357(4) Uani 1 1 d .
H11 H 0.3373 0.6116 0.5473 0.043 Uiso 1 1 calc R
C12 C 0.48678(17) 0.77304(17) 0.54888(16) 0.0288(4) Uani 1 1 d .
C13 C 0.52858(18) 0.70315(16) 0.42235(16) 0.0281(4) Uani 1 1 d .
C15 C 0.39400(19) 0.63873(17) 0.29971(17) 0.0304(4) Uani 1 1 d .
C16 C 0.28005(18) 0.59611(17) 0.20747(16) 0.0297(4) Uani 1 1 d .
C17 C 0.13928(17) 0.54658(16) 0.10224(16) 0.0275(4) Uani 1 1 d .
C18 C 0.13609(18) 0.52651(16) -0.02785(16) 0.0282(4) Uani 1 1 d .
C19 C 0.27081(19) 0.55149(17) -0.05906(18) 0.0337(4) Uani 1 1 d .
H19 H 0.3651 0.5849 0.0094 0.040 Uiso 1 1 calc R
C20 C 0.2654(2) 0.52793(19) -0.18594(19) 0.0375(4) Uani 1 1 d .
H20 H 0.3556 0.5439 -0.2056 0.045 Uiso 1 1 calc R
C21 C 0.00459(17) 0.52108(16) 0.13112(15) 0.0273(4) Uani 1 1 d .
C22 C 0.0042(2) 0.54263(17) 0.26227(17) 0.0330(4) Uani 1 1 d .
H22 H 0.0964 0.5731 0.3320 0.040 Uiso 1 1 calc R
C23 C -0.1261(2) 0.52015(19) 0.28841(18) 0.0386(4) Uani 1 1 d .
H23 H -0.1237 0.5369 0.3767 0.046 Uiso 1 1 calc R
C25 C 0.9607(2) 0.7632(2) 0.7164(2) 0.0460(5) Uani 1 1 d .
H25 H 1.0132 0.7663 0.6564 0.055 Uiso 1 1 calc R
C26 C 1.0422(2) 0.8172(2) 0.8517(2) 0.0444(5) Uani 1 1 d .
H26 H 1.1488 0.8553 0.8823 0.053 Uiso 1 1 calc R
C27 C 0.9707(2) 0.81640(18) 0.94255(18) 0.0371(4) Uani 1 1 d .
C28 C 0.8143(2) 0.76069(18) 0.89295(18) 0.0360(4) Uani 1 1 d .
C29 C 0.7416(2) 0.70630(19) 0.75524(19) 0.0412(4) Uani 1 1 d .
H29 H 0.6349 0.6656 0.7212 0.049 Uiso 1 1 calc R
C30 C 0.7233(2) 0.7557(2) 0.9821(2) 0.0539(5) Uani 1 1 d .
H30A H 0.6160 0.7132 0.9274 0.081 Uiso 1 1 calc R
H30B H 0.7465 0.8507 1.0547 0.081 Uiso 1 1 calc R
H30C H 0.7479 0.6998 1.0223 0.081 Uiso 1 1 calc R
C31 C 1.05654(19) 0.8708(2) 1.08791(15) 0.0533(6) Uani 1 1 d .
H31A H 0.9863 0.8614 1.1360 0.080 Uiso 1 1 calc R
H31B H 1.1200 0.9695 1.1297 0.080 Uiso 1 1 calc R
H31C H 1.1199 0.8174 1.0939 0.080 Uiso 1 1 calc R
H14 H 0.6750 0.6420 0.4979 0.076(8) Uiso 1 1 d RD

loop_
_atom_site_aniso_label
_atom_site_aniso_U_11
_atom_site_aniso_U_22
_atom_site_aniso_U_33
_atom_site_aniso_U_23
_atom_site_aniso_U_13
_atom_site_aniso_U_12
O14 0.0352(6) 0.0316(6) 0.0323(6) 0.0155(5) 0.0097(5) 0.0168(5)
N24 0.0536(10) 0.0426(9) 0.0368(9) 0.0208(7) 0.0080(8) 0.0168(8)
C1 0.0339(9) 0.0306(9) 0.0323(9) 0.0135(7) 0.0069(7) 0.0111(7)
C2 0.0342(9) 0.0369(9) 0.0416(10) 0.0213(8) 0.0082(8) 0.0069(8)
C3 0.0365(9) 0.0449(10) 0.0390(10) 0.0241(9) 0.0163(8) 0.0139(8)
C4 0.0361(9) 0.0359(9) 0.0305(9) 0.0155(8) 0.0117(7) 0.0145(8)
C5 0.0264(8) 0.0319(8) 0.0264(8) 0.0155(7) 0.0055(6) 0.0119(7)
C6 0.0261(8) 0.0326(8) 0.0268(8) 0.0155(7) 0.0042(6) 0.0125(7)
C7 0.0263(8) 0.0338(9) 0.0253(8) 0.0142(7) 0.0060(6) 0.0143(7)
C8 0.0355(9) 0.0389(10) 0.0319(9) 0.0136(8) 0.0095(7) 0.0181(8)
C9 0.0477(11) 0.0547(12) 0.0369(10) 0.0222(9) 0.0226(9) 0.0302(10)
C10 0.0455(11) 0.0549(12) 0.0484(11) 0.0333(10) 0.0272(9) 0.0281(10)
C11 0.0355(9) 0.0393(10) 0.0416(10) 0.0244(8) 0.0165(8) 0.0178(8)
C12 0.0277(8) 0.0345(9) 0.0280(8) 0.0173(7) 0.0078(7) 0.0159(7)
C13 0.0285(8) 0.0285(8) 0.0259(8) 0.0130(7) 0.0070(7) 0.0115(7)
C15 0.0331(9) 0.0290(8) 0.0297(9) 0.0142(7) 0.0113(7) 0.0129(7)
C16 0.0319(9) 0.0273(8) 0.0278(8) 0.0118(7) 0.0099(7) 0.0116(7)
C17 0.0282(8) 0.0233(7) 0.0267(8) 0.0102(7) 0.0070(7) 0.0093(6)
C18 0.0299(8) 0.0243(8) 0.0275(8) 0.0107(7) 0.0088(7) 0.0102(7)
C19 0.0291(8) 0.0321(9) 0.0347(9) 0.0140(7) 0.0100(7) 0.0089(7)
C20 0.0359(9) 0.0369(9) 0.0399(10) 0.0174(8) 0.0196(8) 0.0119(8)
C21 0.0290(8) 0.0235(7) 0.0254(8) 0.0102(6) 0.0073(7) 0.0088(6)
C22 0.0365(9) 0.0309(9) 0.0256(8) 0.0124(7) 0.0078(7) 0.0087(7)
C23 0.0446(10) 0.0379(10) 0.0301(9) 0.0153(8) 0.0160(8) 0.0112(8)
C25 0.0544(12) 0.0444(11) 0.0439(11) 0.0228(9) 0.0223(10) 0.0200(10)
C26 0.0350(10) 0.0425(11) 0.0483(11) 0.0174(9) 0.0120(9) 0.0144(8)
C27 0.0376(9) 0.0322(9) 0.0358(9) 0.0136(8) 0.0066(8) 0.0153(8)
C28 0.0380(9) 0.0319(9) 0.0374(10) 0.0176(8) 0.0094(8) 0.0141(8)
C29 0.0355(10) 0.0401(10) 0.0406(10) 0.0202(9) 0.0034(8) 0.0102(8)
C30 0.0525(13) 0.0578(13) 0.0530(13) 0.0276(11) 0.0232(10) 0.0190(11)
C31 0.0522(12) 0.0544(13) 0.0351(10) 0.0131(9) -0.0007(9) 0.0213(10)

loop_
_atom_type_symbol
_atom_type_description
_atom_type_scat_dispersion_real
_atom_type_scat_dispersion_imag
_atom_type_scat_source
C C 0.0033 0.0016 'International Tables Vol C Tables 4.2.6.8 and 6.1.1.4'
H H 0.0000 0.0000 'International Tables Vol C Tables 4.2.6.8 and 6.1.1.4'
N N 0.0061 0.0033 'International Tables Vol C Tables 4.2.6.8 and 6.1.1.4'
O O 0.0106 0.0060 'International Tables Vol C Tables 4.2.6.8 and 6.1.1.4'

loop_
_geom_angle_atom_site_label_1
_geom_angle_atom_site_label_2
_geom_angle_atom_site_label_3
_geom_angle
_geom_angle_site_symmetry_1
_geom_angle_site_symmetry_3
C13 O14 H14 107.1 . .
C25 N24 C29 116.70(15) . .
C2 C1 C6 118.72(17) . .
C2 C1 H1 120.6 . .
C6 C1 H1 120.6 . .
C3 C2 C1 121.17(17) . .
C3 C2 H2 119.4 . .
C1 C2 H2 119.4 . .
C2 C3 C4 120.55(17) . .
C2 C3 H3 119.7 . .
C4 C3 H3 119.7 . .
C5 C4 C3 118.45(16) . .
C5 C4 H4 120.8 . .
C3 C4 H4 120.8 . .
C4 C5 C6 121.23(16) . .
C4 C5 C13 128.26(15) . .
C6 C5 C13 110.50(14) . .
C1 C6 C5 119.87(16) . .
C1 C6 C7 131.24(16) . .
C5 C6 C7 108.88(14) . .
C8 C7 C12 119.93(16) . .
C8 C7 C6 131.33(16) . .
C12 C7 C6 108.73(14) . .
C9 C8 C7 118.66(17) . .
C9 C8 H8 120.7 . .
C7 C8 H8 120.7 . .
C8 C9 C10 121.01(18) . .
C8 C9 H9 119.5 . .
C10 C9 H9 119.5 . .
C9 C10 C11 120.69(18) . .
C9 C10 H10 119.7 . .
C11 C10 H10 119.7 . .
C12 C11 C10 118.14(17) . .
C12 C11 H11 120.9 . .
C10 C11 H11 120.9 . .
C11 C12 C7 121.53(16) . .
C11 C12 C13 128.02(15) . .
C7 C12 C13 110.45(14) . .
O14 C13 C15 108.07(13) . .
O14 C13 C5 113.66(13) . .
C15 C13 C5 110.70(13) . .
O14 C13 C12 113.95(13) . .
C15 C13 C12 108.93(13) . .
C5 C13 C12 101.39(13) . .
C16 C15 C13 173.67(17) . .
C15 C16 C17 176.85(18) . .
C18 C17 C21 120.59(14) . .
C18 C17 C16 120.15(15) . .
C21 C17 C16 119.24(14) . .
C17 C18 C21 119.59(15) . 2_565
C17 C18 C19 121.43(15) . .
C21 C18 C19 118.97(15) 2_565 .
C20 C19 C18 120.67(16) . .
C20 C19 H19 119.7 . .
C18 C19 H19 119.7 . .
C19 C20 C23 120.36(17) . 2_565
C19 C20 H20 119.8 . .
C23 C20 H20 119.8 2_565 .
C17 C21 C18 119.81(14) . 2_565
C17 C21 C22 121.98(15) . .
C18 C21 C22 118.20(15) 2_565 .
C23 C22 C21 120.94(16) . .
C23 C22 H22 119.5 . .
C21 C22 H22 119.5 . .
C22 C23 C20 120.84(16) . 2_565
C22 C23 H23 119.6 . .
C20 C23 H23 119.6 2_565 .
N24 C25 C26 122.50(19) . .
N24 C25 H25 118.7 . .
C26 C25 H25 118.7 . .
C27 C26 C25 120.75(18) . .
C27 C26 H26 119.6 . .
C25 C26 H26 119.6 . .
C26 C27 C28 117.47(17) . .
C26 C27 C31 121.57(18) . .
C28 C27 C31 120.96(18) . .
C29 C28 C27 117.93(18) . .
C29 C28 C30 119.47(18) . .
C27 C28 C30 122.60(17) . .
N24 C29 C28 124.61(17) . .
N24 C29 H29 117.7 . .
C28 C29 H29 117.7 . .
C28 C30 H30A 109.5 . .
C28 C30 H30B 109.5 . .
H30A C30 H30B 109.5 . .
C28 C30 H30C 109.5 . .
H30A C30 H30C 109.5 . .
H30B C30 H30C 109.5 . .
C27 C31 H31A 109.5 . .
C27 C31 H31B 109.5 . .
H31A C31 H31B 109.5 . .
C27 C31 H31C 109.5 . .
H31A C31 H31C 109.5 . .
H31B C31 H31C 109.5 . .

loop_
_geom_bond_atom_site_label_1
_geom_bond_atom_site_label_2
_geom_bond_distance
_geom_bond_site_symmetry_2
O14 C13 1.4268(19) .
O14 H14 0.9732 .
N24 C25 1.333(3) .
N24 C29 1.338(3) .
C1 C2 1.385(3) .
C1 C6 1.391(2) .
C1 H1 0.9500 .
C2 C3 1.384(3) .
C2 H2 0.9500 .
C3 C4 1.389(3) .
C3 H3 0.9500 .
C4 C5 1.383(2) .
C4 H4 0.9500 .
C5 C6 1.397(2) .
C5 C13 1.531(2) .
C6 C7 1.470(2) .
C7 C8 1.390(2) .
C7 C12 1.399(2) .
C8 C9 1.389(3) .
C8 H8 0.9500 .
C9 C10 1.390(3) .
C9 H9 0.9500 .
C10 C11 1.392(3) .
C10 H10 0.9500 .
C11 C12 1.383(2) .
C11 H11 0.9500 .
C12 C13 1.534(2) .
C13 C15 1.476(2) .
C15 C16 1.198(2) .
C16 C17 1.436(2) .
C17 C18 1.415(2) .
C17 C21 1.415(2) .
C18 C21 1.428(2) 2_565
C18 C19 1.429(2) .
C19 C20 1.362(2) .
C19 H19 0.9500 .
C20 C23 1.413(3) 2_565
C20 H20 0.9500 .
C21 C18 1.428(2) 2_565
C21 C22 1.431(2) .
C22 C23 1.357(3) .
C22 H22 0.9500 .
C23 C20 1.413(3) 2_565
C23 H23 0.9500 .
C25 C26 1.380(3) .
C25 H25 0.9500 .
C26 C27 1.376(3) .
C26 H26 0.9500 .
C27 C28 1.392(3) .
C27 C31 1.487(2) .
C28 C29 1.386(3) .
C28 C30 1.501(3) .
C29 H29 0.9500 .
C30 H30A 0.9800 .
C30 H30B 0.9800 .
C30 H30C 0.9800 .
C31 H31A 0.9800 .
C31 H31B 0.9800 .
C31 H31C 0.9800 .

loop_
_geom_hbond_atom_site_label_D
_geom_hbond_atom_site_label_H
_geom_hbond_atom_site_label_A
_geom_hbond_distance_DH
_geom_hbond_distance_HA
_geom_hbond_distance_DA
_geom_hbond_angle_DHA
O14 H14 N24 0.97 1.84 2.7908(19) 165.0
